data_7201238
loop_
_publ_author_name
'Zorina, Leokadiya'
'Simonov, Sergey'
'M\'ezi\`ere, C\'ecile'
'Canadell, Enric'
'Suh, Steve'
'Brown, Stuart E.'
'Foury-Leylekian, Pascale'
'Fertey, Pierre'
'Pouget, Jean-Paul'
'Batail, Patrick'

_publ_section_title
;
 Charge ordering, symmetry and electronic structure issues and Wigner
 crystal structure of the quarter-filled band Mott insulators and high
 pressure metals \d-(EDT-TTF-CONMe2)2X, X = Br and AsF6
;
_journal_issue 38
_journal_name_full 'Journal of Materials Chemistry'
_journal_page_first 6980
_journal_paper_doi 10.1039/b906287d
_journal_volume 19
_journal_year 2009
_chemical_compound_source 'synthesis as described'
_chemical_formula_moiety '2(C11 H11 N O S6), Br'
_chemical_formula_sum 'C22 H22 Br N2 O2 S12'
_chemical_formula_weight 811.05
_chemical_name_systematic
;
?
;
_space_group_IT_number 53
_symmetry_cell_setting orthorhombic
_symmetry_space_group_name_Hall '-P 2ac 2'
_symmetry_space_group_name_H-M 'P m n a'
_atom_sites_solution_hydrogens geom
_atom_sites_solution_primary direct
_atom_sites_solution_secondary difmap
_audit_creation_method
;
CrysAlis RED (Oxford Diffraction Ltd.),
SHELXL-97 and WinGX routine-INITIALISE
;
_cell_angle_alpha 90.000
_cell_angle_beta 90.000
_cell_angle_gamma 90.000
_cell_formula_units_Z 2
_cell_length_a 7.1097(4)
_cell_length_b 6.5049(9)
_cell_length_c 32.691(3)
_cell_measurement_reflns_used 70
_cell_measurement_temperature 295(2)
_cell_measurement_theta_max 30
_cell_measurement_theta_min 3
_cell_volume 1511.9(3)
_computing_cell_refinement 'Dirax/lsq (Duisenberg & Schreurs, 1989-2000)'
_computing_data_collection 'Collect (Nonius BV, 1997-2000)'
_computing_data_reduction 'EvalCCD (Duisenberg & Schreurs 1990-2000)'
_computing_molecular_graphics 'DIAMOND 3.1 (Crystal Impact GbR 2005)'
_computing_publication_material 'WinGX publication routines (Farrugia, 1999)'
_computing_structure_refinement 'SHELXL-97 (Sheldrick, 1997)'
_computing_structure_solution 'Direct methods (Sir92,Altomare et al.,1993)'
_diffrn_ambient_temperature 295(2)
_diffrn_detector_area_resol_mean 9
_diffrn_measured_fraction_theta_full 0.984
_diffrn_measured_fraction_theta_max 0.984
_diffrn_measurement_device '\k-geometry diffractometer'
_diffrn_measurement_device_type 'Bruker Nonius KappaCCD'
_diffrn_measurement_method 'combined \f and \w-scans'
_diffrn_radiation_monochromator graphite
_diffrn_radiation_source 'fine-focus sealed tube'
_diffrn_radiation_type MoK\a
_diffrn_radiation_wavelength 0.71073
_diffrn_reflns_av_R_equivalents 0.0674
_diffrn_reflns_av_sigmaI/netI 0.0478
_diffrn_reflns_limit_h_max 9
_diffrn_reflns_limit_h_min -9
_diffrn_reflns_limit_k_max 9
_diffrn_reflns_limit_k_min -8
_diffrn_reflns_limit_l_max 45
_diffrn_reflns_limit_l_min -46
_diffrn_reflns_number 18647
_diffrn_reflns_theta_full 30.02
_diffrn_reflns_theta_max 30.02
_diffrn_reflns_theta_min 3.74
_diffrn_standards_decay_% 0
_exptl_absorpt_coefficient_mu 2.216
_exptl_absorpt_correction_T_max 0.9218
_exptl_absorpt_correction_T_min 0.7317
_exptl_absorpt_correction_type analytical
_exptl_absorpt_process_details 'see N.W. Alcock (1970). Cryst. Computing, p.271'
_exptl_crystal_colour black
_exptl_crystal_density_diffrn 1.782
_exptl_crystal_density_method 'not measured'
_exptl_crystal_description prism
_exptl_crystal_F_000 822
_exptl_crystal_size_max 0.227
_exptl_crystal_size_mid 0.054
_exptl_crystal_size_min 0.038
_refine_diff_density_max 0.312
_refine_diff_density_min -0.289
_refine_diff_density_rms 0.064
_refine_ls_extinction_method none
_refine_ls_goodness_of_fit_ref 1.002
_refine_ls_hydrogen_treatment constr
_refine_ls_matrix_type full
_refine_ls_number_parameters 134
_refine_ls_number_reflns 2333
_refine_ls_number_restraints 0
_refine_ls_restrained_S_all 1.002
_refine_ls_R_factor_all 0.0767
_refine_ls_R_factor_gt 0.0331
_refine_ls_shift/su_max 0.003
_refine_ls_shift/su_mean 0.001
_refine_ls_structure_factor_coef Fsqd
_refine_ls_weighting_details 'calc w=1/[\s^2^(Fo^2^)+(0.0310P)^2^+0.0000P] where P=(Fo^2^+2Fc^2^)/3'
_refine_ls_weighting_scheme calc
_refine_ls_wR_factor_gt 0.0599
_refine_ls_wR_factor_ref 0.0676
_reflns_number_gt 1477
_reflns_number_total 2333
_reflns_threshold_expression >2sigma(I)
_cod_data_source_file b906287d.txt
_cod_data_source_block delta-(EDT-TTF-CONMe2)2Br_(Pmna,295K)
_cod_database_code 7201238

loop_
_symmetry_equiv_pos_as_xyz
'x, y, z'
'-x+1/2, -y, z+1/2'
'x, -y, -z'
'-x+1/2, y, -z+1/2'
'-x, -y, -z'
'x-1/2, y, -z-1/2'
'-x, y, z'
'x-1/2, -y, z-1/2'

loop_
_atom_site_label
_atom_site_type_symbol
_atom_site_fract_x
_atom_site_fract_y
_atom_site_fract_z
_atom_site_U_iso_or_equiv
_atom_site_adp_type
_atom_site_occupancy
_atom_site_symmetry_multiplicity
_atom_site_calc_flag
_atom_site_refinement_flags
_atom_site_disorder_assembly
_atom_site_disorder_group
Br Br 0.0000 0.0000 1.0000 0.05840(16) Uani 1 4 d S . .
S1 S 0.0000 0.44645(9) 0.784559(19) 0.04662(19) Uani 1 2 d S . .
S2 S 0.0000 0.87619(9) 0.809827(18) 0.04186(18) Uani 1 2 d S . .
S3 S 0.0000 0.59893(9) 0.688473(18) 0.03917(17) Uani 1 2 d S . .
S4 S 0.0000 1.02480(10) 0.71711(2) 0.0506(2) Uani 1 2 d S . .
S5 S -0.0311(10) 0.27808(12) 0.86770(3) 0.0488(14) Uani 0.50 1 d P . .
S6 S 0.0000 0.79425(9) 0.898629(17) 0.03770(17) Uani 1 2 d S . .
C1 C 0.0000 0.7026(4) 0.76974(7) 0.0354(5) Uani 1 2 d S . .
C2 C 0.0000 0.7648(4) 0.72989(7) 0.0350(5) Uani 1 2 d S . .
C3 C 0.0000 0.4958(4) 0.83707(7) 0.0383(6) Uani 1 2 d S . .
C4 C 0.0000 0.6933(4) 0.84898(6) 0.0319(5) Uani 1 2 d S . .
C5 C 0.0000 0.7924(4) 0.65110(7) 0.0323(5) Uani 1 2 d S . .
C6 C 0.0000 0.9860(4) 0.66496(8) 0.0447(6) Uani 1 2 d S . .
H6 H 0.0000 1.0966 0.6469 0.054 Uiso 1 2 calc SR . .
C7 C -0.0678(4) 0.3812(5) 0.91631(10) 0.0426(11) Uani 0.50 1 d P . .
H7A H -0.1993 0.4196 0.9184 0.051 Uiso 0.50 1 calc PR . .
H7B H -0.0456 0.2732 0.9362 0.051 Uiso 0.50 1 calc PR . .
C8 C 0.0496(5) 0.5659(5) 0.92850(9) 0.0345(14) Uani 0.50 1 d P . .
H8A H 0.1816 0.5315 0.9255 0.041 Uiso 0.50 1 calc PR . .
H8B H 0.0272 0.5960 0.9572 0.041 Uiso 0.50 1 calc PR . .
C9 C 0.0000 0.6971(4) 0.60951(7) 0.0358(6) Uani 1 2 d S . .
O1 O 0.0000 0.5063(3) 0.60942(5) 0.0465(5) Uani 1 2 d S . .
N1 N 0.0000 0.8094(3) 0.57546(6) 0.0439(5) Uani 1 2 d S . .
C10 C 0.0000 0.7054(5) 0.53602(7) 0.0576(8) Uani 1 2 d S . .
H10A H -0.0827 0.7763 0.5176 0.086 Uiso 0.50 1 calc PR . .
H10B H -0.0425 0.5665 0.5395 0.086 Uiso 0.50 1 calc PR . .
H10C H 0.1252 0.7050 0.5250 0.086 Uiso 0.50 1 calc PR . .
C11 C -0.036(2) 1.0311(5) 0.57354(11) 0.058(4) Uani 0.50 1 d P . .
H11A H -0.0769 1.0673 0.5465 0.087 Uiso 0.50 1 calc PR . .
H11B H 0.0774 1.1045 0.5799 0.087 Uiso 0.50 1 calc PR . .
H11C H -0.1320 1.0668 0.5929 0.087 Uiso 0.50 1 calc PR . .

loop_
_atom_site_aniso_label
_atom_site_aniso_U_11
_atom_site_aniso_U_22
_atom_site_aniso_U_33
_atom_site_aniso_U_23
_atom_site_aniso_U_13
_atom_site_aniso_U_12
Br 0.0985(4) 0.0461(2) 0.0306(2) -0.00032(17) 0.000 0.000
S1 0.0860(5) 0.0288(3) 0.0251(3) -0.0065(3) 0.000 0.000
S2 0.0782(5) 0.0269(3) 0.0205(3) -0.0026(2) 0.000 0.000
S3 0.0628(4) 0.0323(3) 0.0224(3) -0.0044(2) 0.000 0.000
S4 0.0949(6) 0.0322(3) 0.0248(3) -0.0049(3) 0.000 0.000
S5 0.089(4) 0.0255(3) 0.0317(4) -0.0002(3) 0.0037(7) -0.0052(7)
S6 0.0649(4) 0.0277(3) 0.0205(3) -0.0023(2) 0.000 0.000
C1 0.0483(15) 0.0342(12) 0.0238(12) -0.0049(10) 0.000 0.000
C2 0.0490(15) 0.0331(12) 0.0230(13) -0.0069(10) 0.000 0.000
C3 0.0623(16) 0.0300(12) 0.0227(12) -0.0023(9) 0.000 0.000
C4 0.0463(15) 0.0310(12) 0.0184(11) -0.0010(9) 0.000 0.000
C5 0.0389(14) 0.0354(12) 0.0226(12) 0.0004(10) 0.000 0.000
C6 0.0726(18) 0.0396(14) 0.0218(12) 0.0017(11) 0.000 0.000
C7 0.061(3) 0.0366(17) 0.0305(17) 0.0069(15) -0.0016(15) -0.0047(14)
C8 0.041(4) 0.0354(16) 0.0277(15) 0.0025(13) -0.0026(13) 0.0047(14)
C9 0.0363(15) 0.0462(15) 0.0248(13) -0.0072(11) 0.000 0.000
O1 0.0696(12) 0.0387(10) 0.0313(10) -0.0091(8) 0.000 0.000
N1 0.0611(14) 0.0480(13) 0.0226(11) -0.0018(9) 0.000 0.000
C10 0.077(2) 0.0716(19) 0.0240(14) -0.0057(14) 0.000 0.000
C11 0.082(12) 0.058(2) 0.0347(18) 0.0065(15) -0.002(3) -0.004(3)

loop_
_atom_type_symbol
_atom_type_description
_atom_type_scat_dispersion_real
_atom_type_scat_dispersion_imag
_atom_type_scat_source
C C 0.0033 0.0016 'International Tables Vol C Tables 4.2.6.8 and 6.1.1.4'
H H 0.0000 0.0000 'International Tables Vol C Tables 4.2.6.8 and 6.1.1.4'
N N 0.0061 0.0033 'International Tables Vol C Tables 4.2.6.8 and 6.1.1.4'
O O 0.0106 0.0060 'International Tables Vol C Tables 4.2.6.8 and 6.1.1.4'
S S 0.1246 0.1234 'International Tables Vol C Tables 4.2.6.8 and 6.1.1.4'
Br Br -0.2901 2.4595 'International Tables Vol C Tables 4.2.6.8 and 6.1.1.4'

loop_
_geom_angle_atom_site_label_1
_geom_angle_atom_site_label_2
_geom_angle_atom_site_label_3
_geom_angle
_geom_angle_site_symmetry_1
_geom_angle_site_symmetry_3
_geom_angle_publ_flag
C1 S1 C3 95.61(11) . . ?
C1 S2 C4 96.35(11) . . ?
C2 S3 C5 95.59(11) . . ?
C6 S4 C2 95.46(12) . . ?
C7 S5 C3 103.25(14) . . ?
C4 S6 C8 101.09(13) . . ?
C2 C1 S2 122.0(2) . . ?
C2 C1 S1 123.47(19) . . ?
S2 C1 S1 114.55(13) . . ?
C1 C2 S3 124.2(2) . . ?
C1 C2 S4 121.14(19) . . ?
S3 C2 S4 114.67(13) . . ?
C4 C3 S1 117.46(19) . . ?
C4 C3 S5 127.51(19) . . ?
S1 C3 S5 114.46(13) . . ?
C3 C4 S2 116.04(18) . . ?
C3 C4 S6 128.88(19) . . ?
S2 C4 S6 115.08(13) . . ?
C6 C5 C9 134.3(2) . . ?
C6 C5 S3 116.07(18) . . ?
C9 C5 S3 109.63(17) . . ?
C5 C6 S4 118.2(2) . . ?
C5 C6 H6 120.9 . . ?
S4 C6 H6 120.9 . . ?
C8 C7 S5 117.5(3) . . ?
C8 C7 H7A 107.9 . . ?
S5 C7 H7A 107.9 . . ?
C8 C7 H7B 107.9 . . ?
S5 C7 H7B 107.9 . . ?
H7A C7 H7B 107.2 . . ?
C7 C8 S6 113.6(2) . . ?
C7 C8 H8A 108.8 . . ?
S6 C8 H8A 108.8 . . ?
C7 C8 H8B 108.8 . . ?
S6 C8 H8B 108.8 . . ?
H8A C8 H8B 107.7 . . ?
O1 C9 N1 123.1(2) . . ?
O1 C9 C5 114.7(2) . . ?
N1 C9 C5 122.2(2) . . ?
C9 N1 C10 119.0(2) . . ?
C9 N1 C11 125.1(2) . . ?
C10 N1 C11 114.8(2) . . ?
N1 C10 H10A 109.5 . . ?
N1 C10 H10B 109.5 . . ?
H10A C10 H10B 109.5 . . ?
N1 C10 H10C 109.5 . . ?
H10A C10 H10C 109.5 . . ?
H10B C10 H10C 109.5 . . ?
N1 C11 H11A 109.5 . . ?
N1 C11 H11B 109.5 . . ?
H11A C11 H11B 109.5 . . ?
N1 C11 H11C 109.5 . . ?
H11A C11 H11C 109.5 . . ?
H11B C11 H11C 109.5 . . ?

loop_
_geom_bond_atom_site_label_1
_geom_bond_atom_site_label_2
_geom_bond_distance
_geom_bond_site_symmetry_2
_geom_bond_publ_flag
S1 C1 1.735(2) . ?
S1 C3 1.746(2) . ?
S2 C1 1.730(2) . ?
S2 C4 1.747(2) . ?
S3 C2 1.731(2) . ?
S3 C5 1.754(2) . ?
S4 C6 1.724(3) . ?
S4 C2 1.742(2) . ?
S5 C7 1.744(4) . ?
S5 C3 1.749(3) . ?
S6 C4 1.751(2) . ?
S6 C8 1.812(3) . ?
C1 C2 1.364(3) . ?
C3 C4 1.343(3) . ?
C5 C6 1.338(3) . ?
C5 C9 1.494(3) . ?
C6 H6 0.9300 . ?
C7 C8 1.517(4) . ?
C7 H7A 0.9700 . ?
C7 H7B 0.9700 . ?
C8 H8A 0.9700 . ?
C8 H8B 0.9700 . ?
C9 O1 1.241(3) . ?
C9 N1 1.332(3) . ?
N1 C10 1.456(3) . ?
N1 C11 1.466(5) . ?
C10 H10A 0.9600 . ?
C10 H10B 0.9600 . ?
C10 H10C 0.9600 . ?
C11 H11A 0.9600 . ?
C11 H11B 0.9600 . ?
C11 H11C 0.9600 . ?
